data_1520748
loop_
_publ_author_name
'Ekkert, Olga'
'White, Andrew J. P.'
'Toms, Harold'
'Crimmin, Mark R.'

_publ_section_title
;
 Addition of aluminium, zinc and magnesium hydrides to rhodium(iii)
;
_journal_issue 10
_journal_name_full 'Chem. Sci.'
_journal_page_first 5617
_journal_paper_doi 10.1039/C5SC01309G
_journal_volume 6
_journal_year 2015
_chemical_formula_moiety 'C45 H73 N2 Rh Si Zn'
_chemical_formula_sum 'C45 H73 N2 Rh Si Zn'
_chemical_formula_weight 838.42
_chemical_name_systematic
;
 ?
;
_space_group_crystal_system triclinic
_space_group_IT_number 2
_space_group_name_Hall '-P 1'
_space_group_name_H-M_alt 'P -1'
_symmetry_space_group_name_Hall '-P 1'
_symmetry_space_group_name_H-M 'P -1'
_atom_sites_solution_hydrogens mixed
_audit_creation_method SHELXL
_audit_update_record
;
2015-03-30 deposited with the CCDC.
2015-07-03 downloaded from the CCDC.
;
_cell_angle_alpha 77.860(4)
_cell_angle_beta 75.973(5)
_cell_angle_gamma 73.269(5)
_cell_formula_units_Z 2
_cell_length_a 10.3195(7)
_cell_length_b 11.6531(5)
_cell_length_c 19.8109(10)
_cell_measurement_reflns_used 4875
_cell_measurement_temperature 173
_cell_measurement_theta_max 28.0390
_cell_measurement_theta_min 3.0290
_cell_volume 2188.0(2)
_computing_cell_refinement 'CrysAlisPro, Agilent Technologies'
_computing_data_collection 'CrysAlisPro, Agilent Technologies'
_computing_data_reduction 'CrysAlisPro, Agilent Technologies'
_computing_molecular_graphics 'Bruker SHELXTL'
_computing_publication_material 'CIFTAB-2013 (Sheldrick, 2013)'
_computing_structure_refinement 'SHELXL-2013 (Sheldrick, 2013)'
_computing_structure_solution 'SHELXS-2013 (Sheldrick, 2013)'
_diffrn_ambient_temperature 173
_diffrn_detector_area_resol_mean 16.0382
_diffrn_measured_fraction_theta_full 0.981
_diffrn_measured_fraction_theta_max 0.792
_diffrn_measurement_device_type 'Agilent Xcalibur 3 E'
_diffrn_measurement_method 'omega scans'
_diffrn_radiation_type MoK\a
_diffrn_radiation_wavelength 0.71073
_diffrn_reflns_av_R_equivalents 0.0260
_diffrn_reflns_av_unetI/netI 0.0649
_diffrn_reflns_laue_measured_fraction_full 0.981
_diffrn_reflns_laue_measured_fraction_max 0.792
_diffrn_reflns_limit_h_max 12
_diffrn_reflns_limit_h_min -13
_diffrn_reflns_limit_k_max 15
_diffrn_reflns_limit_k_min -14
_diffrn_reflns_limit_l_max 26
_diffrn_reflns_limit_l_min -21
_diffrn_reflns_number 12672
_diffrn_reflns_point_group_measured_fraction_full 0.981
_diffrn_reflns_point_group_measured_fraction_max 0.792
_diffrn_reflns_theta_full 25.242
_diffrn_reflns_theta_max 28.221
_diffrn_reflns_theta_min 2.426
_diffrn_source 'Enhance (Mo) X-ray Source'
_exptl_absorpt_coefficient_mu 0.984
_exptl_absorpt_correction_T_max 0.979
_exptl_absorpt_correction_T_min 0.858
_exptl_absorpt_correction_type analytical
_exptl_absorpt_process_details
;
CrysAlisPro, Agilent Technologies,
Version 1.171.37.33a (release 28-03-2014 CrysAlis171 .NET)
(compiled Mar 28 2014,12:25:20)
Analytical numeric absorption correction using a multifaceted crystal
model based on expressions derived by R.C. Clark & J.S. Reid.
(Clark, R. C. & Reid, J. S. (1995). Acta Cryst. A51, 887-897)
Empirical absorption correction using spherical harmonics,
implemented in SCALE3 ABSPACK scaling algorithm.
;
_exptl_crystal_colour Colourless
_exptl_crystal_density_diffrn 1.273
_exptl_crystal_description 'platy needles'
_exptl_crystal_F_000 892
_exptl_crystal_size_max 0.22
_exptl_crystal_size_mid 0.09
_exptl_crystal_size_min 0.02
_refine_diff_density_max 0.415
_refine_diff_density_min -0.391
_refine_diff_density_rms 0.073
_refine_ls_extinction_method none
_refine_ls_goodness_of_fit_ref 1.022
_refine_ls_hydrogen_treatment mixed
_refine_ls_matrix_type full
_refine_ls_number_parameters 477
_refine_ls_number_reflns 8562
_refine_ls_number_restraints 0
_refine_ls_restrained_S_all 1.022
_refine_ls_R_factor_all 0.0551
_refine_ls_R_factor_gt 0.0349
_refine_ls_shift/su_max 0.000
_refine_ls_shift/su_mean 0.000
_refine_ls_structure_factor_coef Fsqd
_refine_ls_weighting_details 'w=1/[\s^2^(Fo^2^)+(0.0208P)^2^] where P=(Fo^2^+2Fc^2^)/3'
_refine_ls_weighting_scheme calc
_refine_ls_wR_factor_gt 0.0603
_refine_ls_wR_factor_ref 0.0656
_reflns_Friedel_coverage 0.000
_reflns_number_gt 6692
_reflns_number_total 8562
_reflns_threshold_expression 'I > 2\s(I)'
_cod_data_source_file c5sc01309g2.cif
_cod_data_source_block 2
_cod_depositor_comments 'Adding full bibliography for 1520747--1520750.cif.'
_cod_database_code 1520748
_shelx_space_group_comment
;
The symmetry employed for this shelxl refinement is uniquely defined
by the following loop, which should always be used as a source of
symmetry information in preference to the above space-group names.
They are only intended as comments.
;
_shelxl_version_number 2013-4

loop_
_space_group_symop_operation_xyz
'x, y, z'
'-x, -y, -z'

loop_
_atom_site_label
_atom_site_type_symbol
_atom_site_fract_x
_atom_site_fract_y
_atom_site_fract_z
_atom_site_U_iso_or_equiv
_atom_site_adp_type
_atom_site_occupancy
_atom_site_site_symmetry_order
_atom_site_calc_flag
_atom_site_refinement_flags_posn
_atom_site_refinement_flags_adp
Rh1 Rh 0.45945(2) 0.10743(2) 0.25513(2) 0.01629(6) Uani 1 1 d . .
Zn1 Zn 0.23127(3) 0.23126(3) 0.24405(2) 0.01614(8) Uani 1 1 d . .
Si1 Si 0.43627(8) -0.08990(7) 0.30434(4) 0.02257(19) Uani 1 1 d . .
H1 H 0.353(3) 0.111(2) 0.3162(13) 0.035(8) Uiso 1 1 d . .
H2 H 0.375(3) 0.064(2) 0.2145(13) 0.042(8) Uiso 1 1 d . .
N1 N 0.0845(2) 0.31466(18) 0.31657(10) 0.0169(5) Uani 1 1 d . .
C1 C -0.0452(3) 0.3247(2) 0.31401(13) 0.0212(6) Uani 1 1 d . .
C2 C -0.0865(3) 0.3061(2) 0.25543(13) 0.0212(6) Uani 1 1 d . .
H2A H -0.1781 0.2973 0.2640 0.025 Uiso 1 1 calc R U
C3 C -0.0135(3) 0.2985(2) 0.18647(13) 0.0198(6) Uani 1 1 d . .
N3 N 0.1219(2) 0.28340(18) 0.16719(10) 0.0174(5) Uani 1 1 d . .
C4 C -0.1594(3) 0.3564(3) 0.37704(15) 0.0386(8) Uani 1 1 d . .
H4A H -0.1870 0.2829 0.4027 0.058 Uiso 1 1 calc R U
H4B H -0.2390 0.4153 0.3607 0.058 Uiso 1 1 calc R U
H4C H -0.1259 0.3914 0.4083 0.058 Uiso 1 1 calc R U
C5 C -0.1014(3) 0.3096(3) 0.13303(13) 0.0288(7) Uani 1 1 d . .
H5A H -0.0511 0.3326 0.0856 0.043 Uiso 1 1 calc R U
H5B H -0.1877 0.3717 0.1431 0.043 Uiso 1 1 calc R U
H5C H -0.1221 0.2316 0.1358 0.043 Uiso 1 1 calc R U
C6 C 0.1167(3) 0.3681(2) 0.36814(13) 0.0189(6) Uani 1 1 d . .
C7 C 0.1538(3) 0.2991(2) 0.43052(13) 0.0224(7) Uani 1 1 d . .
C8 C 0.1926(3) 0.3549(3) 0.47522(15) 0.0318(8) Uani 1 1 d . .
H8A H 0.2174 0.3090 0.5179 0.038 Uiso 1 1 calc R U
C9 C 0.1962(3) 0.4752(3) 0.45939(16) 0.0376(8) Uani 1 1 d . .
H9A H 0.2248 0.5111 0.4902 0.045 Uiso 1 1 calc R U
C10 C 0.1578(3) 0.5422(3) 0.39818(16) 0.0337(8) Uani 1 1 d . .
H10A H 0.1591 0.6253 0.3874 0.040 Uiso 1 1 calc R U
C11 C 0.1172(3) 0.4914(2) 0.35185(14) 0.0257(7) Uani 1 1 d . .
C12 C 0.1487(3) 0.1672(3) 0.45297(14) 0.0301(7) Uani 1 1 d . .
H12A H 0.1322 0.1377 0.4127 0.036 Uiso 1 1 calc R U
C13 C 0.2847(3) 0.0878(3) 0.47246(15) 0.0428(9) Uani 1 1 d . .
H13A H 0.3606 0.0962 0.4325 0.064 Uiso 1 1 calc R U
H13B H 0.2800 0.0029 0.4841 0.064 Uiso 1 1 calc R U
H13C H 0.3006 0.1133 0.5132 0.064 Uiso 1 1 calc R U
C14 C 0.0307(4) 0.1540(3) 0.51576(16) 0.0510(10) Uani 1 1 d . .
H14A H 0.0448 0.1835 0.5556 0.077 Uiso 1 1 calc R U
H14B H 0.0291 0.0684 0.5291 0.077 Uiso 1 1 calc R U
H14C H -0.0572 0.2015 0.5027 0.077 Uiso 1 1 calc R U
C15 C 0.0696(4) 0.5714(3) 0.28648(16) 0.0373(8) Uani 1 1 d . .
H15A H 0.0704 0.5171 0.2534 0.045 Uiso 1 1 calc R U
C16 C -0.0789(4) 0.6461(3) 0.3064(2) 0.0708(13) Uani 1 1 d . .
H16A H -0.0809 0.7066 0.3346 0.106 Uiso 1 1 calc R U
H16B H -0.1368 0.5923 0.3339 0.106 Uiso 1 1 calc R U
H16C H -0.1141 0.6871 0.2636 0.106 Uiso 1 1 calc R U
C17 C 0.1626(4) 0.6549(3) 0.24793(17) 0.0508(10) Uani 1 1 d . .
H17A H 0.1289 0.7014 0.2056 0.076 Uiso 1 1 calc R U
H17B H 0.2570 0.6064 0.2345 0.076 Uiso 1 1 calc R U
H17C H 0.1616 0.7108 0.2789 0.076 Uiso 1 1 calc R U
C18 C 0.1869(3) 0.2913(2) 0.09351(13) 0.0209(6) Uani 1 1 d . .
C19 C 0.2172(3) 0.4027(3) 0.05850(14) 0.0274(7) Uani 1 1 d . .
C20 C 0.2886(3) 0.4059(3) -0.01097(15) 0.0371(9) Uani 1 1 d . .
H20A H 0.3096 0.4796 -0.0356 0.045 Uiso 1 1 calc R U
C21 C 0.3296(3) 0.3072(3) -0.04512(16) 0.0437(9) Uani 1 1 d . .
H21A H 0.3803 0.3122 -0.0921 0.052 Uiso 1 1 calc R U
C22 C 0.2972(3) 0.2013(3) -0.01133(14) 0.0360(8) Uani 1 1 d . .
H22A H 0.3239 0.1334 -0.0356 0.043 Uiso 1 1 calc R U
C23 C 0.2251(3) 0.1908(3) 0.05865(13) 0.0261(7) Uani 1 1 d . .
C24 C 0.1720(3) 0.5155(3) 0.09346(15) 0.0308(8) Uani 1 1 d . .
H24A H 0.1856 0.4896 0.1432 0.037 Uiso 1 1 calc R U
C25 C 0.0178(3) 0.5774(3) 0.09568(17) 0.0431(9) Uani 1 1 d . .
H25A H -0.0013 0.5941 0.0480 0.065 Uiso 1 1 calc R U
H25B H -0.0056 0.6536 0.1145 0.065 Uiso 1 1 calc R U
H25C H -0.0378 0.5238 0.1259 0.065 Uiso 1 1 calc R U
C26 C 0.2553(4) 0.6093(3) 0.05901(17) 0.0459(10) Uani 1 1 d . .
H26A H 0.2327 0.6459 0.0127 0.069 Uiso 1 1 calc R U
H26B H 0.3540 0.5695 0.0536 0.069 Uiso 1 1 calc R U
H26C H 0.2324 0.6725 0.0887 0.069 Uiso 1 1 calc R U
C27 C 0.1913(3) 0.0704(3) 0.09166(14) 0.0325(8) Uani 1 1 d . .
H27A H 0.1433 0.0764 0.1416 0.039 Uiso 1 1 calc R U
C28 C 0.0952(4) 0.0399(3) 0.05395(17) 0.0500(10) Uani 1 1 d . .
H28A H 0.0090 0.1038 0.0559 0.075 Uiso 1 1 calc R U
H28B H 0.0751 -0.0378 0.0771 0.075 Uiso 1 1 calc R U
H28C H 0.1400 0.0343 0.0047 0.075 Uiso 1 1 calc R U
C29 C 0.3226(4) -0.0330(3) 0.09211(16) 0.0456(10) Uani 1 1 d . .
H29A H 0.2982 -0.1085 0.1164 0.068 Uiso 1 1 calc R U
H29B H 0.3839 -0.0140 0.1167 0.068 Uiso 1 1 calc R U
H29C H 0.3698 -0.0425 0.0436 0.068 Uiso 1 1 calc R U
C30 C 0.2535(3) -0.1034(2) 0.34126(14) 0.0273(7) Uani 1 1 d . .
H30A H 0.2560 -0.1908 0.3530 0.033 Uiso 1 1 calc R U
H30B H 0.2220 -0.0696 0.3860 0.033 Uiso 1 1 calc R U
C31 C 0.1435(3) -0.0428(3) 0.29579(15) 0.0333(8) Uani 1 1 d . .
H31A H 0.1780 -0.0655 0.2485 0.050 Uiso 1 1 calc R U
H31B H 0.1233 0.0454 0.2925 0.050 Uiso 1 1 calc R U
H31C H 0.0591 -0.0698 0.3174 0.050 Uiso 1 1 calc R U
C32 C 0.5114(3) -0.1988(2) 0.23745(15) 0.0357(8) Uani 1 1 d . .
H32A H 0.4463 -0.1819 0.2051 0.043 Uiso 1 1 calc R U
H32B H 0.5981 -0.1802 0.2091 0.043 Uiso 1 1 calc R U
C33 C 0.5428(4) -0.3352(3) 0.26565(18) 0.0475(10) Uani 1 1 d . .
H33A H 0.5754 -0.3812 0.2261 0.071 Uiso 1 1 calc R U
H33B H 0.4588 -0.3557 0.2948 0.071 Uiso 1 1 calc R U
H33C H 0.6142 -0.3558 0.2941 0.071 Uiso 1 1 calc R U
C34 C 0.5297(3) -0.1566(2) 0.38157(14) 0.0297(7) Uani 1 1 d . .
H34A H 0.6280 -0.1913 0.3623 0.036 Uiso 1 1 calc R U
H34B H 0.5257 -0.0893 0.4059 0.036 Uiso 1 1 calc R U
C35 C 0.4752(4) -0.2554(3) 0.43704(17) 0.0476(10) Uani 1 1 d . .
H35A H 0.4839 -0.3254 0.4146 0.071 Uiso 1 1 calc R U
H35B H 0.3780 -0.2228 0.4572 0.071 Uiso 1 1 calc R U
H35C H 0.5291 -0.2808 0.4745 0.071 Uiso 1 1 calc R U
C36 C 0.6898(3) 0.0741(2) 0.21764(15) 0.0252(7) Uani 1 1 d . .
C37 C 0.6516(3) 0.1251(2) 0.28136(14) 0.0230(7) Uani 1 1 d . .
C38 C 0.5644(3) 0.2432(2) 0.26872(14) 0.0223(6) Uani 1 1 d . .
C39 C 0.5476(3) 0.2650(2) 0.19763(13) 0.0211(6) Uani 1 1 d . .
C40 C 0.6225(3) 0.1600(2) 0.16628(13) 0.0243(7) Uani 1 1 d . .
C41 C 0.7959(3) -0.0421(3) 0.20474(18) 0.0480(10) Uani 1 1 d . .
H41A H 0.7892 -0.1024 0.2473 0.072 Uiso 1 1 calc R U
H41B H 0.8882 -0.0273 0.1927 0.072 Uiso 1 1 calc R U
H41C H 0.7797 -0.0725 0.1658 0.072 Uiso 1 1 calc R U
C42 C 0.7130(3) 0.0726(3) 0.34639(15) 0.0412(9) Uani 1 1 d . .
H42A H 0.6442 0.0965 0.3880 0.062 Uiso 1 1 calc R U
H42B H 0.7938 0.1032 0.3428 0.062 Uiso 1 1 calc R U
H42C H 0.7408 -0.0160 0.3505 0.062 Uiso 1 1 calc R U
C43 C 0.5080(3) 0.3328(3) 0.31975(15) 0.0350(8) Uani 1 1 d . .
H43A H 0.4142 0.3780 0.3143 0.053 Uiso 1 1 calc R U
H43B H 0.5669 0.3893 0.3103 0.053 Uiso 1 1 calc R U
H43C H 0.5062 0.2895 0.3679 0.053 Uiso 1 1 calc R U
C44 C 0.4816(3) 0.3862(2) 0.15922(16) 0.0364(8) Uani 1 1 d . .
H44A H 0.4529 0.3737 0.1182 0.055 Uiso 1 1 calc R U
H44B H 0.5482 0.4362 0.1437 0.055 Uiso 1 1 calc R U
H44C H 0.4008 0.4272 0.1909 0.055 Uiso 1 1 calc R U
C45 C 0.6375(4) 0.1461(3) 0.09097(14) 0.0410(9) Uani 1 1 d . .
H45A H 0.6523 0.0604 0.0876 0.062 Uiso 1 1 calc R U
H45B H 0.7165 0.1756 0.0623 0.062 Uiso 1 1 calc R U
H45C H 0.5534 0.1932 0.0738 0.062 Uiso 1 1 calc R U

loop_
_atom_site_aniso_label
_atom_site_aniso_U_11
_atom_site_aniso_U_22
_atom_site_aniso_U_33
_atom_site_aniso_U_23
_atom_site_aniso_U_13
_atom_site_aniso_U_12
Rh1 0.01397(12) 0.01753(12) 0.01647(11) -0.00065(9) -0.00213(9) -0.00459(9)
Zn1 0.01448(18) 0.01819(17) 0.01595(16) -0.00247(13) -0.00300(13) -0.00442(14)
Si1 0.0227(5) 0.0191(4) 0.0249(4) 0.0005(3) -0.0047(3) -0.0063(3)
N1 0.0146(13) 0.0183(12) 0.0190(11) -0.0055(10) -0.0025(9) -0.0046(10)
C1 0.0192(16) 0.0227(15) 0.0219(14) -0.0076(12) 0.0001(12) -0.0061(13)
C2 0.0117(15) 0.0296(16) 0.0238(15) -0.0057(13) -0.0011(12) -0.0081(12)
C3 0.0192(16) 0.0210(14) 0.0203(14) -0.0002(12) -0.0065(12) -0.0068(12)
N3 0.0168(13) 0.0211(12) 0.0152(11) -0.0025(9) -0.0037(9) -0.0055(10)
C4 0.0252(19) 0.062(2) 0.0321(17) -0.0223(16) 0.0013(14) -0.0115(17)
C5 0.0203(17) 0.0449(19) 0.0240(15) -0.0050(14) -0.0073(13) -0.0102(14)
C6 0.0126(15) 0.0250(15) 0.0200(14) -0.0115(12) -0.0003(11) -0.0030(12)
C7 0.0189(17) 0.0303(16) 0.0195(14) -0.0120(13) 0.0002(12) -0.0059(13)
C8 0.0295(19) 0.046(2) 0.0237(15) -0.0109(14) -0.0066(14) -0.0102(16)
C9 0.036(2) 0.050(2) 0.0374(18) -0.0283(17) -0.0060(15) -0.0138(17)
C10 0.034(2) 0.0263(17) 0.0448(19) -0.0168(15) -0.0045(16) -0.0083(15)
C11 0.0201(17) 0.0277(16) 0.0316(16) -0.0149(13) -0.0023(13) -0.0043(13)
C12 0.036(2) 0.0333(17) 0.0205(15) -0.0059(13) -0.0025(14) -0.0095(15)
C13 0.055(3) 0.042(2) 0.0256(17) -0.0005(15) -0.0132(16) -0.0024(18)
C14 0.060(3) 0.056(2) 0.0379(19) -0.0077(17) 0.0095(18) -0.031(2)
C15 0.050(2) 0.0219(16) 0.0428(19) -0.0061(15) -0.0149(17) -0.0073(16)
C16 0.056(3) 0.050(2) 0.090(3) 0.010(2) -0.029(2) 0.008(2)
C17 0.076(3) 0.0302(18) 0.048(2) -0.0026(16) -0.014(2) -0.0178(19)
C18 0.0145(15) 0.0339(16) 0.0136(13) 0.0029(13) -0.0073(11) -0.0059(13)
C19 0.0206(17) 0.0367(18) 0.0235(15) 0.0061(14) -0.0087(13) -0.0090(14)
C20 0.033(2) 0.049(2) 0.0245(16) 0.0120(16) -0.0039(14) -0.0167(17)
C21 0.036(2) 0.067(2) 0.0194(16) 0.0027(17) 0.0028(14) -0.0139(19)
C22 0.031(2) 0.053(2) 0.0215(15) -0.0136(15) -0.0013(14) -0.0058(17)
C23 0.0221(17) 0.0380(18) 0.0176(14) -0.0031(13) -0.0057(12) -0.0058(14)
C24 0.034(2) 0.0312(17) 0.0273(16) 0.0081(14) -0.0104(14) -0.0132(15)
C25 0.038(2) 0.0362(19) 0.053(2) 0.0008(16) -0.0138(17) -0.0059(16)
C26 0.052(3) 0.041(2) 0.046(2) 0.0126(17) -0.0149(18) -0.0232(18)
C27 0.039(2) 0.0387(18) 0.0201(15) -0.0088(14) 0.0001(14) -0.0123(16)
C28 0.044(2) 0.063(2) 0.053(2) -0.0287(19) 0.0010(18) -0.024(2)
C29 0.063(3) 0.040(2) 0.0378(19) -0.0129(16) -0.0155(18) -0.0095(19)
C30 0.0278(19) 0.0239(15) 0.0302(16) 0.0016(13) -0.0050(13) -0.0113(14)
C31 0.0281(19) 0.0303(17) 0.0426(18) 0.0048(15) -0.0094(15) -0.0145(14)
C32 0.040(2) 0.0225(16) 0.0404(18) -0.0052(14) -0.0029(15) -0.0054(15)
C33 0.061(3) 0.0241(17) 0.058(2) -0.0094(16) -0.0181(19) -0.0020(17)
C34 0.0273(19) 0.0259(16) 0.0363(17) -0.0001(14) -0.0094(14) -0.0075(14)
C35 0.051(3) 0.044(2) 0.047(2) 0.0194(17) -0.0214(18) -0.0200(18)
C36 0.0149(16) 0.0188(15) 0.0350(17) 0.0015(13) 0.0018(13) -0.0031(12)
C37 0.0130(16) 0.0318(16) 0.0252(15) 0.0030(13) -0.0039(12) -0.0122(13)
C38 0.0173(16) 0.0233(15) 0.0288(15) -0.0013(13) -0.0040(12) -0.0111(13)
C39 0.0168(16) 0.0212(15) 0.0244(15) 0.0038(12) -0.0052(12) -0.0075(12)
C40 0.0229(17) 0.0286(16) 0.0194(14) 0.0018(13) 0.0025(12) -0.0127(13)
C41 0.026(2) 0.0344(19) 0.068(2) -0.0038(17) 0.0076(17) -0.0007(16)
C42 0.033(2) 0.054(2) 0.0413(19) 0.0179(17) -0.0228(16) -0.0226(17)
C43 0.032(2) 0.0384(18) 0.0414(18) -0.0134(15) -0.0036(15) -0.0171(15)
C44 0.031(2) 0.0289(17) 0.0476(19) 0.0112(15) -0.0143(15) -0.0108(15)
C45 0.047(2) 0.048(2) 0.0281(17) -0.0058(15) 0.0061(15) -0.0240(18)

loop_
_atom_type_symbol
_atom_type_description
_atom_type_scat_dispersion_real
_atom_type_scat_dispersion_imag
_atom_type_scat_source
C C 0.0033 0.0016 'International Tables Vol C Tables 4.2.6.8 and 6.1.1.4'
H H 0.0000 0.0000 'International Tables Vol C Tables 4.2.6.8 and 6.1.1.4'
N N 0.0061 0.0033 'International Tables Vol C Tables 4.2.6.8 and 6.1.1.4'
Rh Rh -1.1178 0.9187 'International Tables Vol C Tables 4.2.6.8 and 6.1.1.4'
Si Si 0.0817 0.0704 'International Tables Vol C Tables 4.2.6.8 and 6.1.1.4'
Zn Zn 0.2839 1.4301 'International Tables Vol C Tables 4.2.6.8 and 6.1.1.4'

loop_
_geom_angle_atom_site_label_1
_geom_angle_atom_site_label_2
_geom_angle_atom_site_label_3
_geom_angle
C40 Rh1 C37 62.00(10)
C40 Rh1 C38 61.87(10)
C37 Rh1 C38 36.88(9)
C40 Rh1 C39 36.92(9)
C37 Rh1 C39 61.48(9)
C38 Rh1 C39 36.81(9)
C40 Rh1 C36 36.99(9)
C37 Rh1 C36 37.06(10)
C38 Rh1 C36 61.60(10)
C39 Rh1 C36 61.34(9)
C40 Rh1 Si1 127.43(7)
C37 Rh1 Si1 106.93(7)
C38 Rh1 Si1 139.43(7)
C39 Rh1 Si1 162.70(7)
C36 Rh1 Si1 101.52(7)
C40 Rh1 Zn1 112.35(7)
C37 Rh1 Zn1 138.51(7)
C38 Rh1 Zn1 102.24(7)
C39 Rh1 Zn1 89.36(7)
C36 Rh1 Zn1 148.67(6)
Si1 Rh1 Zn1 106.86(2)
N1 Zn1 N3 96.17(8)
N1 Zn1 Rh1 128.72(6)
N3 Zn1 Rh1 135.10(6)
C30 Si1 C32 105.92(15)
C30 Si1 C34 104.38(13)
C32 Si1 C34 106.52(13)
C30 Si1 Rh1 115.42(9)
C32 Si1 Rh1 111.71(9)
C34 Si1 Rh1 112.20(10)
C1 N1 C6 120.4(2)
C1 N1 Zn1 117.54(18)
C6 N1 Zn1 121.95(17)
N1 C1 C2 123.6(2)
N1 C1 C4 120.2(2)
C2 C1 C4 116.2(3)
C3 C2 C1 129.9(3)
N3 C3 C2 124.2(2)
N3 C3 C5 120.9(2)
C2 C3 C5 114.9(2)
C3 N3 C18 120.4(2)
C3 N3 Zn1 116.98(16)
C18 N3 Zn1 122.21(17)
C7 C6 C11 120.4(3)
C7 C6 N1 121.7(2)
C11 C6 N1 117.7(2)
C8 C7 C6 118.4(3)
C8 C7 C12 118.5(3)
C6 C7 C12 123.1(3)
C9 C8 C7 121.9(3)
C10 C9 C8 118.9(3)
C9 C10 C11 121.7(3)
C10 C11 C6 118.7(3)
C10 C11 C15 119.3(3)
C6 C11 C15 122.0(3)
C7 C12 C13 111.4(3)
C7 C12 C14 110.9(3)
C13 C12 C14 109.2(2)
C17 C15 C11 113.3(3)
C17 C15 C16 110.0(3)
C11 C15 C16 109.8(3)
C23 C18 C19 120.7(2)
C23 C18 N3 121.1(2)
C19 C18 N3 118.1(2)
C20 C19 C18 117.2(3)
C20 C19 C24 120.5(3)
C18 C19 C24 122.4(2)
C21 C20 C19 122.6(3)
C22 C21 C20 119.6(3)
C21 C22 C23 121.2(3)
C18 C23 C22 118.6(3)
C18 C23 C27 123.7(2)
C22 C23 C27 117.6(3)
C19 C24 C26 113.7(3)
C19 C24 C25 111.8(3)
C26 C24 C25 108.6(2)
C23 C27 C28 112.0(3)
C23 C27 C29 111.2(3)
C28 C27 C29 109.3(3)
C31 C30 Si1 118.52(19)
C33 C32 Si1 117.5(2)
C35 C34 Si1 116.9(2)
C40 C36 C37 107.9(2)
C40 C36 C41 126.1(3)
C37 C36 C41 125.6(3)
C40 C36 Rh1 70.87(16)
C37 C36 Rh1 70.94(15)
C41 C36 Rh1 129.6(2)
C38 C37 C36 108.1(2)
C38 C37 C42 125.3(3)
C36 C37 C42 125.8(3)
C38 C37 Rh1 71.84(16)
C36 C37 Rh1 72.00(16)
C42 C37 Rh1 130.06(19)
C37 C38 C39 107.9(2)
C37 C38 C43 126.1(2)
C39 C38 C43 125.9(2)
C37 C38 Rh1 71.28(16)
C39 C38 Rh1 71.77(16)
C43 C38 Rh1 125.8(2)
C38 C39 C40 108.4(2)
C38 C39 C44 125.1(3)
C40 C39 C44 125.8(2)
C38 C39 Rh1 71.42(15)
C40 C39 Rh1 70.98(15)
C44 C39 Rh1 131.1(2)
C39 C40 C36 107.7(2)
C39 C40 C45 126.1(2)
C36 C40 C45 126.0(3)
C39 C40 Rh1 72.11(15)
C36 C40 Rh1 72.14(15)
C45 C40 Rh1 125.0(2)

loop_
_geom_bond_atom_site_label_1
_geom_bond_atom_site_label_2
_geom_bond_distance
Rh1 C40 2.238(3)
Rh1 C37 2.241(3)
Rh1 C38 2.249(3)
Rh1 C39 2.253(3)
Rh1 C36 2.255(3)
Rh1 Si1 2.3571(8)
Rh1 Zn1 2.4158(4)
Zn1 N1 1.997(2)
Zn1 N3 2.003(2)
Si1 C30 1.890(3)
Si1 C32 1.900(3)
Si1 C34 1.913(3)
N1 C1 1.322(3)
N1 C6 1.447(3)
C1 C2 1.405(4)
C1 C4 1.521(4)
C2 C3 1.398(3)
C3 N3 1.326(3)
C3 C5 1.517(4)
N3 C18 1.447(3)
C6 C7 1.398(4)
C6 C11 1.406(4)
C7 C8 1.391(4)
C7 C12 1.520(4)
C8 C9 1.379(4)
C9 C10 1.376(4)
C10 C11 1.387(4)
C11 C15 1.525(4)
C12 C13 1.529(4)
C12 C14 1.532(4)
C15 C17 1.524(4)
C15 C16 1.532(5)
C18 C23 1.395(4)
C18 C19 1.419(4)
C19 C20 1.393(4)
C19 C24 1.515(4)
C20 C21 1.367(4)
C21 C22 1.366(4)
C22 C23 1.404(4)
C23 C27 1.518(4)
C24 C26 1.531(4)
C24 C25 1.540(4)
C27 C28 1.530(4)
C27 C29 1.533(4)
C30 C31 1.538(4)
C32 C33 1.537(4)
C34 C35 1.547(4)
C36 C40 1.426(4)
C36 C37 1.429(4)
C36 C41 1.502(4)
C37 C38 1.420(4)
C37 C42 1.509(4)
C38 C39 1.421(4)
C38 C43 1.503(4)
C39 C40 1.422(4)
C39 C44 1.511(3)
C40 C45 1.501(4)
